data_7159369
loop_
_publ_author_name
'Saney, Liban'
'Panduwawala, Tharindi'
'Li, Xiang'
'Christensen, Kirsten E.'
'Genov, Miroslav'
'Pretsch, Alexander'
'Pretsch, Dagmar'
'Moloney, Mark G.'

_publ_section_title
;
 Synthesis of fused tetramate-oxazolidine and -imidazolidine derivatives
 and their antibacterial activity.
;
_journal_issue 23
_journal_name_full 'Organic &amp; biomolecular chemistry'
_journal_page_first 4801
_journal_page_last 4809
_journal_paper_doi 10.1039/d3ob00594a
_journal_volume 21
_journal_year 2023
_chemical_formula_moiety 'C22 H22 F N O6'
_chemical_formula_sum 'C22 H22 F N O6'
_chemical_formula_weight 415.42
_chemical_melting_point ?
_space_group_IT_number 14
_space_group_name_Hall '-P 2ybc'
_space_group_name_H-M_alt 'P 1 21/c 1'
_symmetry_cell_setting monoclinic
_symmetry_space_group_name_Hall '-P 2ybc'
_symmetry_space_group_name_H-M 'P 1 21/c 1'
_atom_sites_solution_hydrogens difmap
_atom_sites_solution_primary other
_audit_creation_date 2019-06-12
_audit_creation_method 'CRYSTALS_ver_14.61_build_7212 '
_audit_update_record
;
2023-04-13 deposited with the CCDC.	2023-05-22 downloaded from the CCDC.
;
_cell_angle_alpha 90
_cell_angle_beta 91.8380(14)
_cell_angle_gamma 90
_cell_formula_units_Z 4
_cell_length_a 12.7980(2)
_cell_length_b 18.4962(3)
_cell_length_c 8.68800(10)
_cell_measurement_reflns_used 7384
_cell_measurement_temperature 150
_cell_measurement_theta_max 75.44
_cell_measurement_theta_min 4.15
_cell_volume 2055.52(5)
_computing_cell_refinement
; 
 CrysAlisPro (Rigaku Oxford Diffraction, 2017) 
;
_computing_data_collection 'SuperNova, (Oxford Diffraction, 2010)'
_computing_data_reduction
; 
 CrysAlisPro (Rigaku Oxford Diffraction, 2017) 
;
_computing_molecular_graphics 'CAMERON (Watkin et al., 1996)'
_computing_publication_material 'CRYSTALS (Betteridge et al., 2003)'
_computing_structure_refinement 'CRYSTALS (Betteridge et al., 2003)'
_computing_structure_solution 'Superflip (Palatinus & Chapuis, 2007)'
_diffrn_ambient_temperature 150
_diffrn_measured_fraction_theta_full 0.997
_diffrn_measured_fraction_theta_max 0.991
_diffrn_measurement_device Area
_diffrn_measurement_device_type 'Oxford Diffraction SuperNova'
_diffrn_measurement_method \w
_diffrn_radiation_monochromator 'focussing mirrors'
_diffrn_radiation_type 'Cu K\a'
_diffrn_radiation_wavelength 1.54184
_diffrn_reflns_av_R_equivalents 0.030
_diffrn_reflns_av_sigmaI/netI 0.0453
_diffrn_reflns_av_unetI/netI 0.045
_diffrn_reflns_limit_h_max 15
_diffrn_reflns_limit_h_min -15
_diffrn_reflns_limit_k_max 23
_diffrn_reflns_limit_k_min -22
_diffrn_reflns_limit_l_max 10
_diffrn_reflns_limit_l_min -10
_diffrn_reflns_number 15001
_diffrn_reflns_theta_full 74.585
_diffrn_reflns_theta_max 76.107
_diffrn_reflns_theta_min 4.202
_diffrn_standards_number 0
_exptl_absorpt_coefficient_mu 0.873
_exptl_absorpt_correction_T_max 0.92
_exptl_absorpt_correction_T_min 0.82
_exptl_absorpt_correction_type multi-scan
_exptl_absorpt_process_details
; 
 CrysAlisPro (Rigaku Oxford Diffraction, 2017) 
;
_exptl_crystal_colour clear_pale_yellow
_exptl_crystal_density_diffrn 1.342
_exptl_crystal_density_meas ?
_exptl_crystal_density_method 'not measured'
_exptl_crystal_description lath
_exptl_crystal_F_000 872
_exptl_crystal_size_max 0.39
_exptl_crystal_size_mid 0.20
_exptl_crystal_size_min 0.10
_refine_diff_density_max 0.29
_refine_diff_density_min -0.23
_refine_ls_extinction_method None
_refine_ls_goodness_of_fit_ref 0.9978
_refine_ls_hydrogen_treatment constr
_refine_ls_matrix_type full
_refine_ls_number_parameters 271
_refine_ls_number_reflns 4254
_refine_ls_number_restraints 0
_refine_ls_R_factor_all 0.0436
_refine_ls_R_factor_gt 0.0381
_refine_ls_shift/su_max 0.0003560
_refine_ls_shift/su_mean 0.0000606
_refine_ls_structure_factor_coef Fsqd
_refine_ls_weighting_details
;
 Method= Modified Sheldrick 
 w=1/[\s^2^(F^2^) + ( 0.05P)^2^ + 0.55P] 
 ,where P=(max(Fo^2^,0) + 2Fc^2^)/3 
;
_refine_ls_weighting_scheme calc
_refine_ls_wR_factor_all 0.1043
_refine_ls_wR_factor_gt 0.0977
_refine_ls_wR_factor_ref 0.1043
_reflns_limit_h_max 15
_reflns_limit_h_min -15
_reflns_limit_k_max 23
_reflns_limit_k_min 0
_reflns_limit_l_max 10
_reflns_limit_l_min 0
_reflns_number_gt 3759
_reflns_number_total 4254
_reflns_threshold_expression I>2.0\s(I)
_oxford_diffrn_Wilson_B_factor 2.95
_oxford_diffrn_Wilson_scale 0.03
_oxford_refine_ls_r_factor_ref 0.0436
_oxford_refine_ls_scale 5.84(12)
_oxford_reflns_number_all 4254
_oxford_structure_analysis_title 7174
_cod_data_source_file d3ob00594a2.cif
_cod_data_source_block 16c
_cod_depositor_comments
;
The following automatic conversions were performed:

data item '_chemical_melting_point' value 'not measured' was changed
to '?' -- the value is undefined or not given.

data item '_exptl_crystal_density_meas' value 'not measured' was
changed to '?' -- the value is perceived as not measured.

Automatic conversion script
Id: cif_fix_values 8170 2020-07-09 18:12:32Z antanas 

 Adding full bibliography for 7159369--7159381.cif.
;
_cod_original_sg_symbol_H-M 'P 21/c '
_cod_database_code 7159369
_oxford_refine_reflns_threshold_expression_ref I>-10.0\s(I)

loop_
_symmetry_equiv_pos_as_xyz
x,y,z
-x,-y,-z
x,-y+1/2,z+1/2
-x,y+1/2,-z+1/2

loop_
_atom_site_label
_atom_site_type_symbol
_atom_site_fract_x
_atom_site_fract_y
_atom_site_fract_z
_atom_site_U_iso_or_equiv
_atom_site_occupancy
_atom_site_adp_type
_atom_site_refinement_flags_posn
_atom_site_refinement_flags_adp
_atom_site_refinement_flags_occupancy
_atom_site_disorder_assembly
_atom_site_disorder_group
_atom_site_attached_hydrogens
N1 N 0.36296(8) 0.38795(6) 0.84300(12) 0.0299 1.0000 Uani . . . . . .
C2 C 0.27709(9) 0.40545(7) 0.94337(14) 0.0293 1.0000 Uani . . . . . .
C3 C 0.25103(10) 0.32966(7) 1.00514(15) 0.0305 1.0000 Uani . . . . . .
O4 O 0.35277(7) 0.29728(5) 1.01897(11) 0.0313 1.0000 Uani . . . . . .
C5 C 0.40712(9) 0.31590(7) 0.88464(14) 0.0291 1.0000 Uani . . . . . .
C6 C 0.52225(9) 0.31562(7) 0.92586(14) 0.0290 1.0000 Uani . . . . . .
C7 C 0.56555(10) 0.36747(7) 1.02520(15) 0.0326 1.0000 Uani . . . . . .
C8 C 0.67083(11) 0.36453(8) 1.06783(17) 0.0395 1.0000 Uani . . . . . .
C9 C 0.72949(11) 0.30908(9) 1.00886(19) 0.0451 1.0000 Uani . . . . . .
C10 C 0.68955(12) 0.25706(9) 0.91139(19) 0.0462 1.0000 Uani . . . . . .
C11 C 0.58418(11) 0.26074(8) 0.86912(16) 0.0371 1.0000 Uani . . . . . .
F12 F 0.83291(8) 0.30557(7) 1.05065(16) 0.0690 1.0000 Uani . . . . . .
C13 C 0.39011(10) 0.43222(7) 0.72678(15) 0.0317 1.0000 Uani . . . . . .
O14 O 0.34462(8) 0.48937(6) 0.70220(12) 0.0420 1.0000 Uani . . . . . .
C15 C 0.47959(10) 0.40803(7) 0.62790(15) 0.0323 1.0000 Uani . . . . . .
C16 C 0.58061(10) 0.44505(7) 0.67975(15) 0.0332 1.0000 Uani . . . . . .
O17 O 0.58497(8) 0.50187(6) 0.74680(14) 0.0459 1.0000 Uani . . . . . .
O18 O 0.66303(7) 0.40735(5) 0.63750(12) 0.0389 1.0000 Uani . . . . . .
C19 C 0.76407(12) 0.44120(10) 0.6720(2) 0.0504 1.0000 Uani . . . . . .
C20 C 0.84616(15) 0.39106(14) 0.6187(4) 0.0848 1.0000 Uani . . . . . .
C21 C 0.18248(10) 0.43671(8) 0.85754(15) 0.0336 1.0000 Uani . . . . . .
O22 O 0.13641(8) 0.40723(7) 0.75291(12) 0.0476 1.0000 Uani . . . . . .
O23 O 0.15261(8) 0.49849(6) 0.92181(13) 0.0408 1.0000 Uani . . . . . .
C24 C 0.06435(14) 0.53354(11) 0.8446(3) 0.0615 1.0000 Uani . . . . . .
C31 C 0.19908(10) 0.33002(7) 1.15714(15) 0.0302 1.0000 Uani . . . . . .
C32 C 0.09400(10) 0.31058(8) 1.16419(16) 0.0354 1.0000 Uani . . . . . .
C33 C 0.04339(10) 0.31431(8) 1.30319(17) 0.0383 1.0000 Uani . . . . . .
C34 C 0.09677(11) 0.33823(8) 1.43376(17) 0.0383 1.0000 Uani . . . . . .
C35 C 0.20150(12) 0.35665(8) 1.42751(17) 0.0396 1.0000 Uani . . . . . .
C36 C 0.25252(11) 0.35265(8) 1.29012(16) 0.0359 1.0000 Uani . . . . . .
H21 H 0.2994 0.4381 1.0238 0.0337 1.0000 Uiso R . . . . .
H31 H 0.2072 0.3035 0.9280 0.0343 1.0000 Uiso R . . . . .
H51 H 0.3914 0.2820 0.8015 0.0332 1.0000 Uiso R . . . . .
H71 H 0.5229 0.4052 1.0653 0.0386 1.0000 Uiso R . . . . .
H81 H 0.7010 0.4001 1.1360 0.0476 1.0000 Uiso R . . . . .
H101 H 0.7324 0.2207 0.8746 0.0558 1.0000 Uiso R . . . . .
H111 H 0.5543 0.2246 0.8040 0.0445 1.0000 Uiso R . . . . .
H151 H 0.4644 0.4249 0.5206 0.0395 1.0000 Uiso R . . . . .
H152 H 0.4900 0.3570 0.6281 0.0374 1.0000 Uiso R . . . . .
H191 H 0.7715 0.4506 0.7826 0.0600 1.0000 Uiso R . . . . .
H192 H 0.7681 0.4869 0.6189 0.0606 1.0000 Uiso R . . . . .
H201 H 0.9148 0.4121 0.6419 0.1258 1.0000 Uiso R . . . . .
H203 H 0.8395 0.3434 0.6646 0.1274 1.0000 Uiso R . . . . .
H202 H 0.8348 0.3873 0.5074 0.1263 1.0000 Uiso R . . . . .
H242 H 0.0482 0.5774 0.9036 0.0914 1.0000 Uiso R . . . . .
H241 H 0.0844 0.5453 0.7392 0.0911 1.0000 Uiso R . . . . .
H243 H 0.0061 0.5007 0.8399 0.0907 1.0000 Uiso R . . . . .
H321 H 0.0578 0.2939 1.0734 0.0430 1.0000 Uiso R . . . . .
H331 H -0.0284 0.2998 1.3120 0.0460 1.0000 Uiso R . . . . .
H341 H 0.0610 0.3420 1.5284 0.0453 1.0000 Uiso R . . . . .
H351 H 0.2372 0.3721 1.5172 0.0485 1.0000 Uiso R . . . . .
H361 H 0.3239 0.3674 1.2823 0.0425 1.0000 Uiso R . . . . .

loop_
_atom_site_aniso_label
_atom_site_aniso_U_11
_atom_site_aniso_U_22
_atom_site_aniso_U_33
_atom_site_aniso_U_23
_atom_site_aniso_U_13
_atom_site_aniso_U_12
N1 0.0275(5) 0.0306(5) 0.0317(5) 0.0005(4) 0.0046(4) 0.0042(4)
C2 0.0269(6) 0.0316(6) 0.0294(6) -0.0021(5) 0.0033(4) 0.0024(4)
C3 0.0276(6) 0.0298(6) 0.0342(6) -0.0031(5) 0.0035(5) 0.0005(4)
O4 0.0283(4) 0.0293(4) 0.0368(5) 0.0018(4) 0.0081(3) 0.0030(3)
C5 0.0298(6) 0.0269(6) 0.0308(6) -0.0028(5) 0.0042(5) 0.0013(4)
C6 0.0291(6) 0.0290(6) 0.0293(6) 0.0024(5) 0.0051(4) 0.0024(4)
C7 0.0341(6) 0.0297(6) 0.0343(6) 0.0016(5) 0.0032(5) 0.0014(5)
C8 0.0378(7) 0.0396(7) 0.0409(7) 0.0046(6) -0.0037(5) -0.0046(6)
C9 0.0291(7) 0.0533(9) 0.0525(9) 0.0088(7) -0.0027(6) 0.0043(6)
C10 0.0372(7) 0.0484(8) 0.0532(8) -0.0010(7) 0.0051(6) 0.0153(6)
C11 0.0359(7) 0.0359(7) 0.0396(7) -0.0040(6) 0.0039(5) 0.0064(5)
F12 0.0320(5) 0.0802(8) 0.0937(9) -0.0009(7) -0.0134(5) 0.0082(5)
C13 0.0299(6) 0.0344(6) 0.0307(6) 0.0003(5) -0.0000(5) 0.0010(5)
O14 0.0416(5) 0.0386(5) 0.0461(6) 0.0091(4) 0.0070(4) 0.0098(4)
C15 0.0345(6) 0.0344(6) 0.0282(6) 0.0011(5) 0.0044(5) 0.0006(5)
C16 0.0348(6) 0.0325(6) 0.0327(6) 0.0029(5) 0.0082(5) -0.0000(5)
O17 0.0407(5) 0.0382(5) 0.0591(7) -0.0109(5) 0.0080(5) -0.0024(4)
O18 0.0322(5) 0.0371(5) 0.0479(6) -0.0046(4) 0.0093(4) -0.0016(4)
C19 0.0339(7) 0.0473(9) 0.0707(11) -0.0116(8) 0.0103(7) -0.0058(6)
C20 0.0374(9) 0.0844(16) 0.134(2) -0.0475(15) 0.0216(11) -0.0060(9)
C21 0.0281(6) 0.0401(7) 0.0330(6) 0.0012(5) 0.0056(5) 0.0025(5)
O22 0.0390(5) 0.0645(7) 0.0388(5) -0.0089(5) -0.0043(4) 0.0054(5)
O23 0.0319(5) 0.0385(5) 0.0520(6) -0.0008(4) 0.0028(4) 0.0097(4)
C24 0.0429(8) 0.0613(11) 0.0802(13) 0.0098(10) -0.0009(8) 0.0225(8)
C31 0.0305(6) 0.0270(6) 0.0333(6) -0.0012(5) 0.0052(5) 0.0025(5)
C32 0.0308(6) 0.0392(7) 0.0364(7) -0.0038(5) 0.0027(5) 0.0013(5)
C33 0.0274(6) 0.0434(7) 0.0445(7) -0.0008(6) 0.0084(5) 0.0018(5)
C34 0.0406(7) 0.0378(7) 0.0371(7) -0.0012(6) 0.0103(5) 0.0039(6)
C35 0.0434(7) 0.0421(7) 0.0334(7) -0.0047(6) 0.0026(5) -0.0033(6)
C36 0.0335(6) 0.0369(7) 0.0375(7) -0.0025(5) 0.0039(5) -0.0055(5)

loop_
_atom_type_symbol
_atom_type_scat_dispersion_real
_atom_type_scat_dispersion_imag
_atom_type_scat_Cromer_Mann_a1
_atom_type_scat_Cromer_Mann_b1
_atom_type_scat_Cromer_Mann_a2
_atom_type_scat_Cromer_Mann_b2
_atom_type_scat_Cromer_Mann_a3
_atom_type_scat_Cromer_Mann_b3
_atom_type_scat_Cromer_Mann_a4
_atom_type_scat_Cromer_Mann_b4
_atom_type_scat_Cromer_Mann_c
_atom_type_scat_source
C 0.0181 0.0091 2.3100 20.8439 1.0200 10.2075 1.5886 0.5687 0.8650 51.6512 0.2156 'International Tables Vol C 4.2.6.8 and 6.1.1.4'
H 0.0000 0.0000 0.4930 10.5109 0.3229 26.1257 0.1402 3.1424 0.0408 57.7998 0.0030 'International Tables Vol C 4.2.6.8 and 6.1.1.4'
F 0.0727 0.0534 3.5392 10.2825 2.6412 4.2944 1.5170 0.2615 1.0243 26.1476 0.2776 'International Tables Vol C 4.2.6.8 and 6.1.1.4'
N 0.0311 0.0180 12.2126 0.0057 3.1322 9.8933 2.0125 28.9975 1.1663 0.5826 -11.5290 'International Tables Vol C 4.2.6.8 and 6.1.1.4'
O 0.0492 0.0322 3.0485 13.2771 2.2868 5.7011 1.5463 0.3239 0.8670 32.9089 0.2508 'International Tables Vol C 4.2.6.8 and 6.1.1.4'

loop_
_geom_angle_atom_site_label_1
_geom_angle_site_symmetry_1
_geom_angle_atom_site_label_2
_geom_angle_site_symmetry_2
_geom_angle_atom_site_label_3
_geom_angle_site_symmetry_3
_geom_angle
_geom_angle_publ_flag
C2 . N1 . C5 . 109.91(10) yes
C2 . N1 . C13 . 121.80(11) yes
C5 . N1 . C13 . 128.21(10) yes
N1 . C2 . C3 . 100.46(10) yes
N1 . C2 . C21 . 113.28(10) yes
C3 . C2 . C21 . 109.86(10) yes
N1 . C2 . H21 . 111.2 no
C3 . C2 . H21 . 112.4 no
C21 . C2 . H21 . 109.4 no
C2 . C3 . O4 . 101.71(9) yes
C2 . C3 . C31 . 114.21(10) yes
O4 . C3 . C31 . 110.82(10) yes
C2 . C3 . H31 . 109.6 no
O4 . C3 . H31 . 110.3 no
C31 . C3 . H31 . 110.0 no
C3 . O4 . C5 . 107.28(9) yes
N1 . C5 . O4 . 102.99(9) yes
N1 . C5 . C6 . 114.99(10) yes
O4 . C5 . C6 . 107.77(10) yes
N1 . C5 . H51 . 109.2 no
O4 . C5 . H51 . 111.0 no
C6 . C5 . H51 . 110.6 no
C5 . C6 . C7 . 120.79(11) yes
C5 . C6 . C11 . 118.93(12) yes
C7 . C6 . C11 . 120.21(12) yes
C6 . C7 . C8 . 120.14(13) yes
C6 . C7 . H71 . 120.4 no
C8 . C7 . H71 . 119.4 no
C7 . C8 . C9 . 117.75(14) yes
C7 . C8 . H81 . 120.5 no
C9 . C8 . H81 . 121.8 no
C8 . C9 . C10 . 123.72(14) yes
C8 . C9 . F12 . 118.16(15) yes
C10 . C9 . F12 . 118.12(15) yes
C9 . C10 . C11 . 117.99(14) yes
C9 . C10 . H101 . 120.5 no
C11 . C10 . H101 . 121.5 no
C6 . C11 . C10 . 120.19(14) yes
C6 . C11 . H111 . 120.2 no
C10 . C11 . H111 . 119.5 no
N1 . C13 . O14 . 121.41(12) yes
N1 . C13 . C15 . 117.33(11) yes
O14 . C13 . C15 . 121.26(12) yes
C13 . C15 . C16 . 110.43(11) yes
C13 . C15 . H151 . 108.0 no
C16 . C15 . H151 . 105.9 no
C13 . C15 . H152 . 113.4 no
C16 . C15 . H152 . 109.2 no
H151 . C15 . H152 . 109.6 no
C15 . C16 . O17 . 124.32(12) yes
C15 . C16 . O18 . 110.98(11) yes
O17 . C16 . O18 . 124.68(13) yes
C16 . O18 . C19 . 115.16(11) yes
O18 . C19 . C20 . 107.40(14) yes
O18 . C19 . H191 . 109.6 no
C20 . C19 . H191 . 111.7 no
O18 . C19 . H192 . 109.7 no
C20 . C19 . H192 . 110.4 no
H191 . C19 . H192 . 108.0 no
C19 . C20 . H201 . 109.1 no
C19 . C20 . H203 . 111.4 no
H201 . C20 . H203 . 111.6 no
C19 . C20 . H202 . 105.6 no
H201 . C20 . H202 . 109.7 no
H203 . C20 . H202 . 109.3 no
C2 . C21 . O22 . 124.41(13) yes
C2 . C21 . O23 . 110.86(11) yes
O22 . C21 . O23 . 124.53(13) yes
C21 . O23 . C24 . 114.80(13) yes
O23 . C24 . H242 . 107.5 no
O23 . C24 . H241 . 107.9 no
H242 . C24 . H241 . 111.6 no
O23 . C24 . H243 . 109.2 no
H242 . C24 . H243 . 111.5 no
H241 . C24 . H243 . 109.0 no
C3 . C31 . C32 . 119.57(12) yes
C3 . C31 . C36 . 120.97(11) yes
C32 . C31 . C36 . 119.40(12) yes
C31 . C32 . C33 . 120.13(13) yes
C31 . C32 . H321 . 119.4 no
C33 . C32 . H321 . 120.5 no
C32 . C33 . C34 . 119.90(12) yes
C32 . C33 . H331 . 121.8 no
C34 . C33 . H331 . 118.2 no
C33 . C34 . C35 . 120.08(13) yes
C33 . C34 . H341 . 119.5 no
C35 . C34 . H341 . 120.4 no
C34 . C35 . C36 . 120.37(13) yes
C34 . C35 . H351 . 119.3 no
C36 . C35 . H351 . 120.3 no
C31 . C36 . C35 . 120.11(13) yes
C31 . C36 . H361 . 118.2 no
C35 . C36 . H361 . 121.7 no

loop_
_geom_bond_atom_site_label_1
_geom_bond_site_symmetry_1
_geom_bond_atom_site_label_2
_geom_bond_site_symmetry_2
_geom_bond_distance
_geom_bond_publ_flag
N1 . C2 . 1.4609(15) yes
N1 . C5 . 1.4876(15) yes
N1 . C13 . 1.3541(17) yes
C2 . C3 . 1.5414(18) yes
C2 . C21 . 1.5161(17) yes
C2 . H21 . 0.960 no
C3 . O4 . 1.4347(15) yes
C3 . C31 . 1.4974(17) yes
C3 . H31 . 0.987 no
O4 . C5 . 1.4201(15) yes
C5 . C6 . 1.5051(17) yes
C5 . H51 . 0.973 no
C6 . C7 . 1.3932(19) yes
C6 . C11 . 1.3881(18) yes
C7 . C8 . 1.3869(19) yes
C7 . H71 . 0.958 no
C8 . C9 . 1.379(2) yes
C8 . H81 . 0.958 no
C9 . C10 . 1.370(2) yes
C9 . F12 . 1.3628(17) yes
C10 . C11 . 1.388(2) yes
C10 . H101 . 0.930 no
C11 . H111 . 0.947 no
C13 . O14 . 1.2222(17) yes
C13 . C15 . 1.5208(17) yes
C15 . C16 . 1.5185(18) yes
C15 . H151 . 0.997 no
C15 . H152 . 0.954 no
C16 . O17 . 1.2021(18) yes
C16 . O18 . 1.3261(16) yes
O18 . C19 . 1.4590(18) yes
C19 . C20 . 1.486(2) yes
C19 . H191 . 0.979 no
C19 . H192 . 0.965 no
C20 . H201 . 0.976 no
C20 . H203 . 0.972 no
C20 . H202 . 0.975 no
C21 . O22 . 1.1988(18) yes
C21 . O23 . 1.3331(17) yes
O23 . C24 . 1.4485(19) yes
C24 . H242 . 0.985 no
C24 . H241 . 0.983 no
C24 . H243 . 0.961 no
C31 . C32 . 1.3953(18) yes
C31 . C36 . 1.3882(19) yes
C32 . C33 . 1.3902(19) yes
C32 . H321 . 0.953 no
C33 . C34 . 1.378(2) yes
C33 . H331 . 0.962 no
C34 . C35 . 1.386(2) yes
C34 . H341 . 0.957 no
C35 . C36 . 1.381(2) yes
C35 . H351 . 0.936 no
C36 . H361 . 0.958 no

loop_
_geom_hbond_atom_site_label_D
_geom_hbond_site_symmetry_D
_geom_hbond_atom_site_label_H
_geom_hbond_site_symmetry_H
_geom_hbond_atom_site_label_A
_geom_hbond_site_symmetry_A
_geom_hbond_angle_DHA
_geom_hbond_distance_DH
_geom_hbond_distance_HA
_geom_hbond_distance_DA
_geom_hbond_publ_flag
C8 . H81 . O14 2_667 142 0.96 2.56 3.370(2) yes
C34 . H341 . O22 1_556 122 0.96 2.46 3.080(2) yes
C35 . H351 . O22 1_556 120 0.94 2.54 3.117(2) yes
